data_4518311
loop_
_publ_author_name
'Rumyantcev, Roman V.'
'Fukin, Georgy K.'
'Romanenko, Galina V.'
'Teplova, Irina A.'
'Bubnov, Michael P.'
'Cherkasov, Vladimir K.'

_publ_section_title
;
 Single Crystal X-ray Diffraction Studies of Two Polymorphic Modifications
 of the Dicarbonyl-<i>o</i>-Semiquinonato Rhodium Complex at Different
 Temperatures. Destruction Stimulated by Cooling Versus Stability.
;
_journal_issue 50
_journal_name_full 'ACS omega'
_journal_page_first 32792
_journal_page_last 32799
_journal_paper_doi 10.1021/acsomega.0c05344
_journal_volume 5
_journal_year 2020
_chemical_formula_sum 'C16 H20 O4 Rh'
_chemical_formula_weight 379.23
_space_group_crystal_system triclinic
_space_group_IT_number 2
_space_group_name_Hall '-P 1'
_space_group_name_H-M_alt 'P -1'
_atom_sites_solution_hydrogens geom
_atom_sites_solution_primary dual
_atom_sites_solution_secondary difmap
_audit_creation_method SHELXL-2014/7
_cell_angle_alpha 80.510(3)
_cell_angle_beta 78.607(3)
_cell_angle_gamma 78.086(3)
_cell_formula_units_Z 4
_cell_length_a 6.4984(5)
_cell_length_b 15.7010(11)
_cell_length_c 16.4654(12)
_cell_measurement_reflns_used 9844
_cell_measurement_temperature 110(2)
_cell_measurement_theta_max 27.62
_cell_measurement_theta_min 2.72
_cell_volume 1597.9(2)
_computing_cell_refinement SAINT
_computing_data_collection APEX3
_computing_data_reduction SAINT
_computing_molecular_graphics SHELXTL
_computing_publication_material SHELXTL
_computing_structure_refinement SHELXL-2014/7
_computing_structure_solution SHELXT-2014/5
_diffrn_ambient_temperature 110(2)
_diffrn_measured_fraction_theta_full 0.999
_diffrn_measured_fraction_theta_max 0.996
_diffrn_measurement_device_type 'Bruker D8 Quest (CMOS)'
_diffrn_measurement_method '\w scans'
_diffrn_radiation_type MoK\a
_diffrn_radiation_wavelength 0.71073
_diffrn_reflns_av_R_equivalents 0.0944
_diffrn_reflns_av_unetI/netI 0.1093
_diffrn_reflns_Laue_measured_fraction_full 0.999
_diffrn_reflns_Laue_measured_fraction_max 0.996
_diffrn_reflns_number 7105
_diffrn_reflns_point_group_measured_fraction_full 0.999
_diffrn_reflns_point_group_measured_fraction_max 0.996
_diffrn_reflns_theta_full 25.242
_diffrn_reflns_theta_max 27.484
_diffrn_reflns_theta_min 2.545
_diffrn_source 'microfocus tube'
_exptl_absorpt_coefficient_mu 1.081
_exptl_absorpt_correction_T_max 0.849543
_exptl_absorpt_correction_T_min 0.632285
_exptl_absorpt_correction_type multi-scan
_exptl_absorpt_process_details SADABS-2016/2
_exptl_crystal_colour black
_exptl_crystal_density_diffrn 1.576
_exptl_crystal_description stick
_exptl_crystal_F_000 772
_exptl_crystal_size_max 0.440
_exptl_crystal_size_mid 0.110
_exptl_crystal_size_min 0.060
_refine_diff_density_max 1.207
_refine_diff_density_min -1.393
_refine_diff_density_rms 0.215
_refine_ls_extinction_method none
_refine_ls_goodness_of_fit_ref 1.035
_refine_ls_hydrogen_treatment constr
_refine_ls_matrix_type full
_refine_ls_number_parameters 392
_refine_ls_number_reflns 7105
_refine_ls_number_restraints 0
_refine_ls_restrained_S_all 1.035
_refine_ls_R_factor_all 0.1177
_refine_ls_R_factor_gt 0.0816
_refine_ls_shift/su_max 0.000
_refine_ls_shift/su_mean 0.000
_refine_ls_structure_factor_coef Fsqd
_refine_ls_weighting_details 'w=1/[\s^2^(Fo^2^)+(0.1126P)^2^+17.0880P] where P=(Fo^2^+2Fc^2^)/3'
_refine_ls_weighting_scheme calc
_refine_ls_wR_factor_gt 0.2193
_refine_ls_wR_factor_ref 0.2425
_reflns_Friedel_coverage 0.000
_reflns_number_gt 5229
_reflns_number_total 7105
_reflns_threshold_expression 'I > 2\s(I)'
_cod_data_source_file ao0c05344_si_003.cif
_cod_data_source_block 2_110
_cod_depositor_comments 'Adding full bibliography for 4518296--4518313.cif.'
_cod_database_code 4518311
_shelx_shelxl_version_number 2014/7
_shelx_space_group_comment
;
The symmetry employed for this shelxl refinement is uniquely defined
by the following loop, which should always be used as a source of
symmetry information in preference to the above space-group names.
They are only intended as comments.
;
_shelx_estimated_absorpt_t_min 0.648
_shelx_estimated_absorpt_t_max 0.938

loop_
_space_group_symop_operation_xyz
'x, y, z'
'-x, -y, -z'

loop_
_atom_site_label
_atom_site_type_symbol
_atom_site_fract_x
_atom_site_fract_y
_atom_site_fract_z
_atom_site_U_iso_or_equiv
_atom_site_adp_type
_atom_site_occupancy
_atom_site_site_symmetry_order
_atom_site_calc_flag
_atom_site_refinement_flags_posn
_atom_site_refinement_flags_adp
_atom_site_refinement_flags_occupancy
_atom_site_disorder_assembly
_atom_site_disorder_group
Rh1 Rh -0.01112(19) 0.68648(5) 0.80787(5) 0.0395(3) Uani 1 1 d . . . . .
Rh2 Rh 0.45846(19) 0.68122(5) 0.81251(5) 0.0402(3) Uani 1 1 d . . . . .
O1 O 0.0511(14) 0.7354(4) 0.6855(4) 0.0307(17) Uani 1 1 d . . . . .
O2 O 0.0506(15) 0.5740(4) 0.7561(4) 0.035(2) Uani 1 1 d . . . . .
O3 O -0.1272(14) 0.8617(5) 0.8701(5) 0.0338(17) Uani 1 1 d . . . . .
O4 O -0.0995(19) 0.5962(5) 0.9834(5) 0.052(3) Uani 1 1 d . . . . .
O5 O 0.3895(16) 0.7311(4) 0.9219(4) 0.038(2) Uani 1 1 d . . . . .
O6 O 0.4256(14) 0.8100(4) 0.7715(4) 0.0326(18) Uani 1 1 d . . . . .
O7 O 0.512(2) 0.4948(5) 0.8910(5) 0.057(3) Uani 1 1 d . . . . .
O8 O 0.6101(16) 0.6244(5) 0.6426(5) 0.039(2) Uani 1 1 d . . . . .
C1 C 0.104(2) 0.6758(6) 0.6343(6) 0.028(2) Uani 1 1 d . . . . .
C2 C 0.1081(18) 0.5845(7) 0.6758(5) 0.027(2) Uani 1 1 d . . . . .
C3 C 0.1643(15) 0.5132(5) 0.6275(5) 0.0151(18) Uani 1 1 d . . . . .
C4 C 0.2124(18) 0.5363(5) 0.5427(5) 0.022(2) Uani 1 1 d . . . . .
H4A H 0.2427 0.4911 0.5080 0.026 Uiso 1 1 calc R U . . .
C5 C 0.2197(19) 0.6259(6) 0.5029(5) 0.026(2) Uani 1 1 d . . . . .
H5A H 0.2658 0.6359 0.4442 0.031 Uiso 1 1 calc R U . . .
C6 C 0.1624(18) 0.6959(6) 0.5473(5) 0.022(2) Uani 1 1 d . . . . .
C7 C 0.150(2) 0.4191(6) 0.6682(6) 0.032(3) Uani 1 1 d . . . . .
C8 C 0.300(2) 0.3916(7) 0.7342(7) 0.041(3) Uani 1 1 d . . . . .
H8A H 0.4411 0.4056 0.7096 0.061 Uiso 1 1 calc R U . . .
H8B H 0.3131 0.3284 0.7524 0.061 Uiso 1 1 calc R U . . .
H8C H 0.2402 0.4235 0.7824 0.061 Uiso 1 1 calc R U . . .
C9 C 0.222(2) 0.3533(6) 0.6024(7) 0.034(3) Uani 1 1 d . . . . .
H9A H 0.3739 0.3515 0.5795 0.051 Uiso 1 1 calc R U . . .
H9B H 0.1383 0.3724 0.5572 0.051 Uiso 1 1 calc R U . . .
H9C H 0.1994 0.2947 0.6292 0.051 Uiso 1 1 calc R U . . .
C10 C -0.079(2) 0.4121(7) 0.7080(7) 0.035(3) Uani 1 1 d . . . . .
H10A H -0.1230 0.4461 0.7554 0.052 Uiso 1 1 calc R U . . .
H10B H -0.0887 0.3504 0.7276 0.052 Uiso 1 1 calc R U . . .
H10C H -0.1729 0.4354 0.6666 0.052 Uiso 1 1 calc R U . . .
C11 C 0.1756(18) 0.7901(6) 0.5055(6) 0.023(2) Uani 1 1 d . . . . .
C12 C -0.036(2) 0.8516(8) 0.5324(7) 0.037(3) Uani 1 1 d . . . . .
H12A H -0.0669 0.8478 0.5935 0.056 Uiso 1 1 calc R U . . .
H12B H -0.1520 0.8339 0.5126 0.056 Uiso 1 1 calc R U . . .
H12C H -0.0248 0.9121 0.5083 0.056 Uiso 1 1 calc R U . . .
C13 C 0.3559(19) 0.8208(6) 0.5314(7) 0.027(2) Uani 1 1 d . . . . .
H13A H 0.3423 0.8106 0.5924 0.041 Uiso 1 1 calc R U . . .
H13B H 0.3495 0.8837 0.5122 0.041 Uiso 1 1 calc R U . . .
H13C H 0.4927 0.7881 0.5064 0.041 Uiso 1 1 calc R U . . .
C14 C 0.206(2) 0.7976(6) 0.4098(5) 0.029(2) Uani 1 1 d . . . . .
H14A H 0.0882 0.7776 0.3937 0.043 Uiso 1 1 calc R U . . .
H14B H 0.3415 0.7611 0.3889 0.043 Uiso 1 1 calc R U . . .
H14C H 0.2074 0.8589 0.3858 0.043 Uiso 1 1 calc R U . . .
C15 C -0.0864(19) 0.7939(6) 0.8472(6) 0.027(2) Uani 1 1 d . . . . .
C16 C -0.073(2) 0.6333(7) 0.9164(6) 0.038(3) Uani 1 1 d . . . . .
C17 C 0.3608(19) 0.8166(6) 0.9148(7) 0.031(2) Uani 1 1 d . . . . .
C18 C 0.3822(18) 0.8618(7) 0.8301(5) 0.028(2) Uani 1 1 d . . . . .
C19 C 0.3517(17) 0.9544(6) 0.8135(5) 0.023(2) Uani 1 1 d . . . . .
C20 C 0.3112(19) 0.9976(6) 0.8820(5) 0.026(2) Uani 1 1 d . . . . .
H20A H 0.2958 1.0598 0.8738 0.031 Uiso 1 1 calc R U . . .
C21 C 0.2912(17) 0.9535(6) 0.9649(6) 0.023(2) Uani 1 1 d . . . . .
H21A H 0.2642 0.9879 1.0095 0.028 Uiso 1 1 calc R U . . .
C22 C 0.3087(18) 0.8632(7) 0.9848(5) 0.025(2) Uani 1 1 d . . . . .
C23 C 0.362(2) 0.9998(6) 0.7240(6) 0.034(3) Uani 1 1 d . . . . .
C24 C 0.560(2) 0.9694(7) 0.6679(7) 0.040(3) Uani 1 1 d . . . . .
H24A H 0.6831 0.9738 0.6923 0.060 Uiso 1 1 calc R U . . .
H24B H 0.5636 1.0060 0.6135 0.060 Uiso 1 1 calc R U . . .
H24C H 0.5667 0.9081 0.6606 0.060 Uiso 1 1 calc R U . . .
C25 C 0.172(2) 0.9824(6) 0.6907(6) 0.031(3) Uani 1 1 d . . . . .
H25A H 0.0380 1.0077 0.7245 0.046 Uiso 1 1 calc R U . . .
H25B H 0.1794 0.9189 0.6938 0.046 Uiso 1 1 calc R U . . .
H25C H 0.1758 1.0094 0.6324 0.046 Uiso 1 1 calc R U . . .
C26 C 0.332(2) 1.1018(6) 0.7193(6) 0.034(3) Uani 1 1 d . . . . .
H26A H 0.1981 1.1236 0.7549 0.051 Uiso 1 1 calc R U . . .
H26B H 0.3279 1.1288 0.6615 0.051 Uiso 1 1 calc R U . . .
H26C H 0.4517 1.1169 0.7387 0.051 Uiso 1 1 calc R U . . .
C27 C 0.281(2) 0.8154(7) 1.0726(6) 0.039(3) Uani 1 1 d . . . . .
C28 C 0.086(2) 0.7707(9) 1.0830(8) 0.040(3) Uani 1 1 d . . . . .
H28A H 0.0409 0.7506 1.1422 0.060 Uiso 1 1 calc R U . . .
H28B H 0.1231 0.7203 1.0514 0.060 Uiso 1 1 calc R U . . .
H28C H -0.0318 0.8128 1.0618 0.060 Uiso 1 1 calc R U . . .
C29 C 0.229(3) 0.8823(8) 1.1380(6) 0.042(3) Uani 1 1 d . . . . .
H29A H 0.2176 0.8502 1.1946 0.064 Uiso 1 1 calc R U . . .
H29B H 0.0942 0.9219 1.1315 0.064 Uiso 1 1 calc R U . . .
H29C H 0.3441 0.9165 1.1288 0.064 Uiso 1 1 calc R U . . .
C30 C 0.478(2) 0.7483(9) 1.0915(8) 0.043(3) Uani 1 1 d . . . . .
H30A H 0.4488 0.7190 1.1489 0.064 Uiso 1 1 calc R U . . .
H30B H 0.5990 0.7783 1.0854 0.064 Uiso 1 1 calc R U . . .
H30C H 0.5110 0.7046 1.0525 0.064 Uiso 1 1 calc R U . . .
C31 C 0.494(3) 0.5650(7) 0.8615(7) 0.046(3) Uani 1 1 d . . . . .
C32 C 0.549(2) 0.6442(6) 0.7096(7) 0.035(3) Uani 1 1 d . . . . .

loop_
_atom_site_aniso_label
_atom_site_aniso_U_11
_atom_site_aniso_U_22
_atom_site_aniso_U_33
_atom_site_aniso_U_23
_atom_site_aniso_U_13
_atom_site_aniso_U_12
Rh1 0.0750(8) 0.0218(4) 0.0160(4) 0.0009(3) -0.0004(5) -0.0056(5)
Rh2 0.0778(8) 0.0151(3) 0.0201(4) 0.0014(3) -0.0094(5) 0.0069(5)
O1 0.049(5) 0.021(3) 0.020(3) 0.000(2) -0.002(3) -0.006(4)
O2 0.059(6) 0.024(3) 0.017(3) 0.007(3) -0.005(4) -0.005(4)
O3 0.033(5) 0.029(4) 0.037(4) -0.012(3) -0.006(4) 0.007(4)
O4 0.091(8) 0.036(4) 0.021(4) 0.009(3) 0.001(5) -0.011(5)
O5 0.067(6) 0.022(3) 0.016(3) 0.004(3) -0.004(4) 0.005(4)
O6 0.051(5) 0.026(3) 0.015(3) -0.001(2) -0.006(3) 0.006(4)
O7 0.096(9) 0.023(4) 0.046(5) 0.001(3) -0.017(6) 0.003(5)
O8 0.056(6) 0.034(4) 0.029(4) -0.004(3) -0.009(4) -0.006(4)
C1 0.046(7) 0.023(4) 0.018(4) -0.007(3) -0.017(5) -0.002(5)
C2 0.032(6) 0.034(5) 0.010(4) 0.001(3) -0.004(4) 0.000(5)
C3 0.015(5) 0.015(4) 0.012(3) 0.004(3) -0.004(4) 0.001(3)
C4 0.032(6) 0.013(4) 0.020(4) 0.001(3) -0.012(4) 0.002(4)
C5 0.037(6) 0.021(4) 0.014(4) 0.010(3) -0.008(4) -0.001(4)
C6 0.033(6) 0.017(4) 0.014(4) 0.000(3) -0.004(4) -0.001(4)
C7 0.049(7) 0.018(4) 0.024(5) -0.001(4) -0.004(5) 0.004(5)
C8 0.068(9) 0.022(5) 0.036(6) 0.004(5) -0.036(6) 0.001(5)
C9 0.041(7) 0.017(4) 0.038(5) -0.016(4) 0.002(5) 0.009(5)
C10 0.044(7) 0.028(5) 0.028(5) 0.003(4) 0.002(5) -0.010(5)
C11 0.033(6) 0.017(4) 0.018(4) 0.001(3) -0.008(4) -0.004(4)
C12 0.041(7) 0.036(6) 0.026(5) 0.003(4) -0.004(5) 0.006(5)
C13 0.032(6) 0.014(4) 0.035(6) 0.006(4) -0.014(5) -0.004(4)
C14 0.047(7) 0.025(5) 0.013(4) -0.002(3) -0.001(4) -0.007(5)
C15 0.029(6) 0.015(4) 0.033(5) 0.007(4) -0.006(5) 0.000(4)
C16 0.057(8) 0.030(5) 0.025(5) 0.001(4) -0.007(5) -0.005(6)
C17 0.033(6) 0.021(4) 0.041(6) -0.010(4) -0.023(5) 0.013(4)
C18 0.029(6) 0.040(5) 0.016(4) -0.013(4) -0.008(4) 0.002(5)
C19 0.024(5) 0.021(4) 0.023(4) -0.009(3) 0.001(4) -0.003(4)
C20 0.031(6) 0.020(4) 0.021(4) -0.002(3) -0.003(4) 0.005(4)
C21 0.020(5) 0.030(5) 0.022(4) -0.004(4) -0.004(4) -0.010(4)
C22 0.026(6) 0.037(5) 0.012(4) -0.013(4) -0.007(4) 0.002(5)
C23 0.039(7) 0.024(4) 0.031(5) 0.002(4) 0.007(5) -0.003(5)
C24 0.057(8) 0.023(5) 0.030(6) 0.002(4) 0.001(6) 0.004(5)
C25 0.060(8) 0.013(4) 0.021(5) -0.004(4) -0.010(5) -0.006(5)
C26 0.051(8) 0.031(5) 0.020(4) 0.003(4) -0.004(5) -0.015(5)
C27 0.069(9) 0.029(5) 0.016(4) -0.005(4) -0.013(5) 0.004(6)
C28 0.034(7) 0.048(7) 0.039(7) -0.004(5) -0.001(5) -0.017(6)
C29 0.069(10) 0.049(6) 0.016(4) -0.009(4) -0.012(6) -0.016(7)
C30 0.037(7) 0.051(8) 0.029(6) 0.009(5) -0.009(5) 0.010(6)
C31 0.076(11) 0.026(5) 0.034(6) 0.001(4) -0.017(7) 0.001(6)
C32 0.050(8) 0.020(4) 0.038(6) -0.002(4) -0.021(6) 0.003(5)

loop_
_atom_type_symbol
_atom_type_description
_atom_type_scat_dispersion_real
_atom_type_scat_dispersion_imag
_atom_type_scat_source
C C 0.0033 0.0016 'International Tables Vol C Tables 4.2.6.8 and 6.1.1.4'
H H 0.0000 0.0000 'International Tables Vol C Tables 4.2.6.8 and 6.1.1.4'
O O 0.0106 0.0060 'International Tables Vol C Tables 4.2.6.8 and 6.1.1.4'
Rh Rh -1.1178 0.9187 'International Tables Vol C Tables 4.2.6.8 and 6.1.1.4'

loop_
_geom_angle_atom_site_label_1
_geom_angle_atom_site_label_2
_geom_angle_atom_site_label_3
_geom_angle
_geom_angle_site_symmetry_1
_geom_angle_site_symmetry_3
_geom_angle_publ_flag
C15 Rh1 C16 88.8(4) . . ?
C15 Rh1 O2 174.0(4) . . ?
C16 Rh1 O2 95.0(4) . . ?
C15 Rh1 O1 95.8(3) . . ?
C16 Rh1 O1 175.0(4) . . ?
O2 Rh1 O1 80.3(3) . . ?
C15 Rh1 Rh2 91.2(4) . . ?
C16 Rh1 Rh2 95.1(5) . . ?
O2 Rh1 Rh2 93.1(3) . . ?
O1 Rh1 Rh2 87.0(3) . . ?
C32 Rh2 C31 89.5(5) . . ?
C32 Rh2 O6 96.1(4) . . ?
C31 Rh2 O6 173.7(4) . . ?
C32 Rh2 O5 172.5(5) . . ?
C31 Rh2 O5 94.6(4) . . ?
O6 Rh2 O5 79.5(3) . . ?
C32 Rh2 Rh1 93.6(4) . . ?
C31 Rh2 Rh1 92.1(5) . . ?
O6 Rh2 Rh1 90.3(3) . . ?
O5 Rh2 Rh1 92.5(3) . . ?
C1 O1 Rh1 114.3(5) . . ?
C2 O2 Rh1 113.9(6) . . ?
C17 O5 Rh2 114.7(6) . . ?
C18 O6 Rh2 115.3(6) . . ?
O1 C1 C6 123.1(8) . . ?
O1 C1 C2 114.4(8) . . ?
C6 C1 C2 122.4(8) . . ?
O2 C2 C3 122.8(8) . . ?
O2 C2 C1 116.9(8) . . ?
C3 C2 C1 120.2(7) . . ?
C4 C3 C2 115.2(7) . . ?
C4 C3 C7 123.4(8) . . ?
C2 C3 C7 121.2(7) . . ?
C3 C4 C5 124.0(8) . . ?
C3 C4 H4A 118.0 . . ?
C5 C4 H4A 118.0 . . ?
C6 C5 C4 122.1(8) . . ?
C6 C5 H5A 119.0 . . ?
C4 C5 H5A 119.0 . . ?
C5 C6 C1 115.9(8) . . ?
C5 C6 C11 122.0(8) . . ?
C1 C6 C11 122.0(8) . . ?
C3 C7 C10 110.4(9) . . ?
C3 C7 C8 109.4(9) . . ?
C10 C7 C8 110.8(10) . . ?
C3 C7 C9 111.3(8) . . ?
C10 C7 C9 107.0(10) . . ?
C8 C7 C9 107.9(9) . . ?
C7 C8 H8A 109.5 . . ?
C7 C8 H8B 109.5 . . ?
H8A C8 H8B 109.5 . . ?
C7 C8 H8C 109.5 . . ?
H8A C8 H8C 109.5 . . ?
H8B C8 H8C 109.5 . . ?
C7 C9 H9A 109.5 . . ?
C7 C9 H9B 109.5 . . ?
H9A C9 H9B 109.5 . . ?
C7 C9 H9C 109.5 . . ?
H9A C9 H9C 109.5 . . ?
H9B C9 H9C 109.5 . . ?
C7 C10 H10A 109.5 . . ?
C7 C10 H10B 109.5 . . ?
H10A C10 H10B 109.5 . . ?
C7 C10 H10C 109.5 . . ?
H10A C10 H10C 109.5 . . ?
H10B C10 H10C 109.5 . . ?
C13 C11 C6 109.7(8) . . ?
C13 C11 C14 110.2(9) . . ?
C6 C11 C14 112.0(7) . . ?
C13 C11 C12 109.4(9) . . ?
C6 C11 C12 109.6(9) . . ?
C14 C11 C12 105.8(9) . . ?
C11 C12 H12A 109.5 . . ?
C11 C12 H12B 109.5 . . ?
H12A C12 H12B 109.5 . . ?
C11 C12 H12C 109.5 . . ?
H12A C12 H12C 109.5 . . ?
H12B C12 H12C 109.5 . . ?
C11 C13 H13A 109.5 . . ?
C11 C13 H13B 109.5 . . ?
H13A C13 H13B 109.5 . . ?
C11 C13 H13C 109.5 . . ?
H13A C13 H13C 109.5 . . ?
H13B C13 H13C 109.5 . . ?
C11 C14 H14A 109.5 . . ?
C11 C14 H14B 109.5 . . ?
H14A C14 H14B 109.5 . . ?
C11 C14 H14C 109.5 . . ?
H14A C14 H14C 109.5 . . ?
H14B C14 H14C 109.5 . . ?
O3 C15 Rh1 177.7(10) . . ?
O4 C16 Rh1 175.6(12) . . ?
O5 C17 C22 122.6(9) . . ?
O5 C17 C18 115.9(9) . . ?
C22 C17 C18 121.6(9) . . ?
O6 C18 C19 123.6(8) . . ?
O6 C18 C17 114.7(9) . . ?
C19 C18 C17 121.7(8) . . ?
C20 C19 C18 115.7(8) . . ?
C20 C19 C23 124.1(8) . . ?
C18 C19 C23 120.2(8) . . ?
C19 C20 C21 122.7(8) . . ?
C19 C20 H20A 118.6 . . ?
C21 C20 H20A 118.6 . . ?
C22 C21 C20 123.9(8) . . ?
C22 C21 H21A 118.0 . . ?
C20 C21 H21A 118.0 . . ?
C21 C22 C17 114.3(8) . . ?
C21 C22 C27 124.7(8) . . ?
C17 C22 C27 121.0(9) . . ?
C24 C23 C19 113.8(10) . . ?
C24 C23 C25 109.1(10) . . ?
C19 C23 C25 107.5(9) . . ?
C24 C23 C26 108.2(9) . . ?
C19 C23 C26 112.0(8) . . ?
C25 C23 C26 105.9(10) . . ?
C23 C24 H24A 109.5 . . ?
C23 C24 H24B 109.5 . . ?
H24A C24 H24B 109.5 . . ?
C23 C24 H24C 109.5 . . ?
H24A C24 H24C 109.5 . . ?
H24B C24 H24C 109.5 . . ?
C23 C25 H25A 109.5 . . ?
C23 C25 H25B 109.5 . . ?
H25A C25 H25B 109.5 . . ?
C23 C25 H25C 109.5 . . ?
H25A C25 H25C 109.5 . . ?
H25B C25 H25C 109.5 . . ?
C23 C26 H26A 109.5 . . ?
C23 C26 H26B 109.5 . . ?
H26A C26 H26B 109.5 . . ?
C23 C26 H26C 109.5 . . ?
H26A C26 H26C 109.5 . . ?
H26B C26 H26C 109.5 . . ?
C22 C27 C30 113.4(10) . . ?
C22 C27 C28 106.6(10) . . ?
C30 C27 C28 110.9(10) . . ?
C22 C27 C29 110.4(8) . . ?
C30 C27 C29 107.8(11) . . ?
C28 C27 C29 107.5(11) . . ?
C27 C28 H28A 109.5 . . ?
C27 C28 H28B 109.5 . . ?
H28A C28 H28B 109.5 . . ?
C27 C28 H28C 109.5 . . ?
H28A C28 H28C 109.5 . . ?
H28B C28 H28C 109.5 . . ?
C27 C29 H29A 109.5 . . ?
C27 C29 H29B 109.5 . . ?
H29A C29 H29B 109.5 . . ?
C27 C29 H29C 109.5 . . ?
H29A C29 H29C 109.5 . . ?
H29B C29 H29C 109.5 . . ?
C27 C30 H30A 109.5 . . ?
C27 C30 H30B 109.5 . . ?
H30A C30 H30B 109.5 . . ?
C27 C30 H30C 109.5 . . ?
H30A C30 H30C 109.5 . . ?
H30B C30 H30C 109.5 . . ?
O7 C31 Rh2 179.0(16) . . ?
O8 C32 Rh2 176.8(10) . . ?

loop_
_geom_bond_atom_site_label_1
_geom_bond_atom_site_label_2
_geom_bond_distance
_geom_bond_site_symmetry_2
_geom_bond_publ_flag
Rh1 C15 1.844(9) . ?
Rh1 C16 1.848(10) . ?
Rh1 O2 2.019(7) . ?
Rh1 O1 2.027(6) . ?
Rh1 Rh2 3.0513(16) . ?
Rh2 C32 1.828(11) . ?
Rh2 C31 1.857(10) . ?
Rh2 O6 2.005(7) . ?
Rh2 O5 2.015(7) . ?
O1 C1 1.312(11) . ?
O2 C2 1.293(10) . ?
O3 C15 1.148(11) . ?
O4 C16 1.157(12) . ?
O5 C17 1.305(12) . ?
O6 C18 1.314(11) . ?
O7 C31 1.121(13) . ?
O8 C32 1.167(13) . ?
C1 C6 1.407(12) . ?
C1 C2 1.480(13) . ?
C2 C3 1.425(12) . ?
C3 C4 1.372(11) . ?
C3 C7 1.530(12) . ?
C4 C5 1.457(11) . ?
C4 H4A 0.9500 . ?
C5 C6 1.368(13) . ?
C5 H5A 0.9500 . ?
C6 C11 1.537(12) . ?
C7 C10 1.525(18) . ?
C7 C8 1.549(16) . ?
C7 C9 1.558(13) . ?
C8 H8A 0.9800 . ?
C8 H8B 0.9800 . ?
C8 H8C 0.9800 . ?
C9 H9A 0.9800 . ?
C9 H9B 0.9800 . ?
C9 H9C 0.9800 . ?
C10 H10A 0.9800 . ?
C10 H10B 0.9800 . ?
C10 H10C 0.9800 . ?
C11 C13 1.511(15) . ?
C11 C14 1.537(12) . ?
C11 C12 1.541(15) . ?
C12 H12A 0.9800 . ?
C12 H12B 0.9800 . ?
C12 H12C 0.9800 . ?
C13 H13A 0.9800 . ?
C13 H13B 0.9800 . ?
C13 H13C 0.9800 . ?
C14 H14A 0.9800 . ?
C14 H14B 0.9800 . ?
C14 H14C 0.9800 . ?
C17 C22 1.414(13) . ?
C17 C18 1.451(14) . ?
C18 C19 1.414(13) . ?
C19 C20 1.364(12) . ?
C19 C23 1.523(13) . ?
C20 C21 1.420(12) . ?
C20 H20A 0.9500 . ?
C21 C22 1.389(13) . ?
C21 H21A 0.9500 . ?
C22 C27 1.511(13) . ?
C23 C24 1.473(17) . ?
C23 C25 1.536(19) . ?
C23 C26 1.564(13) . ?
C24 H24A 0.9800 . ?
C24 H24B 0.9800 . ?
C24 H24C 0.9800 . ?
C25 H25A 0.9800 . ?
C25 H25B 0.9800 . ?
C25 H25C 0.9800 . ?
C26 H26A 0.9800 . ?
C26 H26B 0.9800 . ?
C26 H26C 0.9800 . ?
C27 C30 1.526(17) . ?
C27 C28 1.543(19) . ?
C27 C29 1.569(13) . ?
C28 H28A 0.9800 . ?
C28 H28B 0.9800 . ?
C28 H28C 0.9800 . ?
C29 H29A 0.9800 . ?
C29 H29B 0.9800 . ?
C29 H29C 0.9800 . ?
C30 H30A 0.9800 . ?
C30 H30B 0.9800 . ?
C30 H30C 0.9800 . ?
